data_7219189
loop_
_publ_author_name
'Hu, Yanjing'
'Li, Zhiqiang'
'Zhao, Yiran'
'Yang, Yu'
'Liu, Faqian'
'Wang, Lei'

_publ_section_title
;
 Using Halogen&#x2022;&#x2022;&#x2022;Halogen Interactions or
 C/N--H&#x2022;&#x2022;&#x2022;Cl Hydrogen Bonding to Direct Crystal
 Packing in Tetrachlorophthalic Acid with N--heterocyclic Compounds
;
_journal_name_full 'RSC Adv.'
_journal_paper_doi 10.1039/C4RA15392H
_journal_year 2014
_chemical_formula_moiety 'C8 H Cl4 O4, C8 H2 Cl4 O4, C12 H9 N2, C H4 O'
_chemical_formula_sum 'C29 H16 Cl8 N2 O9'
_chemical_formula_weight 820.04
_chemical_name_systematic
;
 ? 
;
_space_group_crystal_system monoclinic
_space_group_IT_number 14
_space_group_name_Hall '-P 2yn'
_space_group_name_H-M_alt 'P 1 21/n 1'
_symmetry_space_group_name_Hall '-P 2yn'
_symmetry_space_group_name_H-M 'P 1 21/n 1'
_atom_sites_solution_hydrogens geom
_atom_sites_solution_primary direct
_atom_sites_solution_secondary difmap
_audit_creation_date 2014-11-21
_audit_creation_method
;
Olex2 1.2
(compiled 2014.11.20 svn.r3092 for OlexSys, GUI svn.r4949)
;
_audit_update_record
;
2014-11-28 deposited with the CCDC.
2014-12-24 downloaded from the CCDC.
;
_cell_angle_alpha 90.00
_cell_angle_beta 111.758(2)
_cell_angle_gamma 90.00
_cell_formula_units_Z 4
_cell_length_a 18.1486(4)
_cell_length_b 8.7692(2)
_cell_length_c 22.0638(5)
_cell_measurement_temperature 293(2)
_cell_volume 3261.26(14)
_computing_cell_refinement 'Bruker FRAMBO'
_computing_data_collection 'Bruker FRAMBO'
_computing_data_reduction 'Bruker SHELXTL'
_computing_molecular_graphics 'Olex2 (Dolomanov et al., 2009)'
_computing_publication_material 'Olex2 (Dolomanov et al., 2009)'
_computing_structure_refinement 'XL (Sheldrick, 2008)'
_computing_structure_solution 'SHELXS-97 (Sheldrick, 1990)'
_diffrn_ambient_temperature 293(2)
_diffrn_measured_fraction_theta_full 0.999
_diffrn_measured_fraction_theta_max 0.999
_diffrn_measurement_device_type 'multiwire proportional'
_diffrn_measurement_method 'phi and omega scans'
_diffrn_radiation_monochromator graphite
_diffrn_radiation_type MoK\a
_diffrn_radiation_wavelength 0.71073
_diffrn_reflns_av_R_equivalents 0.0230
_diffrn_reflns_av_unetI/netI 0.0301
_diffrn_reflns_limit_h_max 22
_diffrn_reflns_limit_h_min -18
_diffrn_reflns_limit_k_max 10
_diffrn_reflns_limit_k_min -10
_diffrn_reflns_limit_l_max 22
_diffrn_reflns_limit_l_min -27
_diffrn_reflns_number 17101
_diffrn_reflns_theta_full 26.50
_diffrn_reflns_theta_max 26.50
_diffrn_reflns_theta_min 2.42
_diffrn_source 'fine-focus sealed tube'
_exptl_absorpt_coefficient_mu 0.748
_exptl_absorpt_correction_type none
_exptl_crystal_colour 'clear light violet'
_exptl_crystal_colour_lustre clear
_exptl_crystal_colour_modifier light
_exptl_crystal_colour_primary violet
_exptl_crystal_density_diffrn 1.670
_exptl_crystal_density_method 'not measured'
_exptl_crystal_description block
_exptl_crystal_F_000 1648
_exptl_crystal_size_max 0.15
_exptl_crystal_size_mid 0.12
_exptl_crystal_size_min 0.08
_refine_diff_density_max 0.347
_refine_diff_density_min -0.394
_refine_diff_density_rms 0.049
_refine_ls_extinction_method none
_refine_ls_goodness_of_fit_ref 1.043
_refine_ls_hydrogen_treatment mixed
_refine_ls_matrix_type full
_refine_ls_number_parameters 448
_refine_ls_number_reflns 6740
_refine_ls_number_restraints 3
_refine_ls_restrained_S_all 1.045
_refine_ls_R_factor_all 0.0546
_refine_ls_R_factor_gt 0.0383
_refine_ls_shift/su_max 0.000
_refine_ls_shift/su_mean 0.000
_refine_ls_structure_factor_coef Fsqd
_refine_ls_weighting_details 'calc w=1/[\s^2^(Fo^2^)+(0.0421P)^2^+1.3431P] where P=(Fo^2^+2Fc^2^)/3'
_refine_ls_weighting_scheme calc
_refine_ls_wR_factor_gt 0.0904
_refine_ls_wR_factor_ref 0.0991
_reflns_number_gt 5291
_reflns_number_total 6740
_reflns_threshold_expression >2sigma(I)
_cod_data_source_file c4ra15392h2.cif
_cod_data_source_block compound1
_cod_original_cell_volume 3261.26(13)
_cod_database_code 7219189
_olex2_refinement_description
;
1. Fixed Uiso
 At 1.2 times of:
  All C(H) groups
 At 1.5 times of:
  All C(H,H,H) groups, All O(H) groups
2. Restrained distances
 N2-H2
 0.82 with sigma of 0.01
 O9-H9
 0.85 with sigma of 0.02
 O1-H1
 0.85 with sigma of 0.01
3.a Aromatic/amide H refined with riding coordinates:
 C31(H31), C32(H32), C33(H33), C35(H35), C36(H36), C37(H37), C38(H38), C56(H56)
3.b Idealised Me refined as rotating group:
 C43(H43A,H43B,H43C)
3.c Idealised tetrahedral OH refined as rotating group:
 O3(H3), O6(H6)
;
_olex2_submission_special_instructions 'No special instructions were received'

loop_
_space_group_symop_id
_space_group_symop_operation_xyz
1 'x, y, z'
2 '-x+1/2, y+1/2, -z+1/2'
3 '-x, -y, -z'
4 'x-1/2, -y-1/2, z-1/2'

loop_
_atom_site_label
_atom_site_type_symbol
_atom_site_fract_x
_atom_site_fract_y
_atom_site_fract_z
_atom_site_U_iso_or_equiv
_atom_site_adp_type
_atom_site_occupancy
_atom_site_calc_flag
_atom_site_refinement_flags_posn
Cl1 Cl 0.14842(3) 0.07651(7) 0.29370(3) 0.04532(16) Uani 1 d .
Cl2 Cl -0.17687(4) 0.90522(8) 0.23505(3) 0.05613(19) Uani 1 d .
Cl3 Cl -0.03182(4) 0.92161(8) 0.19304(3) 0.04936(17) Uani 1 d .
Cl4 Cl 0.02048(4) 0.29973(9) 0.45923(3) 0.0589(2) Uani 1 d .
Cl5 Cl 0.00705(4) 0.10244(8) 0.33904(3) 0.0575(2) Uani 1 d .
Cl6 Cl -0.32440(4) 0.71361(9) 0.15401(4) 0.05733(19) Uani 1 d .
Cl7 Cl 0.17496(4) 0.47980(9) 0.53240(3) 0.0577(2) Uani 1 d .
Cl8 Cl -0.32933(4) 0.54712(9) 0.02866(4) 0.0584(2) Uani 1 d .
O1 O 0.01968(9) 0.6877(2) 0.11368(8) 0.0394(4) Uani 1 d D
O7 O 0.36183(8) 0.20893(17) 0.41489(7) 0.0355(4) Uani 1 d .
C3 C -0.11384(12) 0.7373(2) 0.09303(10) 0.0267(4) Uani 1 d .
C4 C 0.22775(12) 0.2661(2) 0.39325(10) 0.0275(4) Uani 1 d .
C5 C 0.29716(12) 0.2586(2) 0.37087(10) 0.0307(5) Uani 1 d .
C6 C 0.09924(12) 0.2872(3) 0.43416(11) 0.0335(5) Uani 1 d .
C7 C -0.24424(13) 0.7239(2) 0.13054(11) 0.0335(5) Uani 1 d .
O2 O -0.05000(9) 0.80021(18) 0.01982(7) 0.0389(4) Uani 1 d .
C9 C -0.04339(12) 0.7449(2) 0.07226(10) 0.0271(4) Uani 1 d .
C10 C 0.16953(13) 0.3635(2) 0.46759(10) 0.0324(5) Uani 1 d .
C11 C -0.17793(13) 0.8084(2) 0.16706(10) 0.0332(5) Uani 1 d .
O5 O 0.34783(10) 0.40313(19) 0.54347(7) 0.0446(4) Uani 1 d .
C13 C -0.18127(12) 0.6562(2) 0.05540(10) 0.0283(4) Uani 1 d .
C14 C 0.09319(12) 0.1993(2) 0.38027(10) 0.0317(5) Uani 1 d .
C15 C -0.18299(13) 0.5709(2) -0.00435(11) 0.0327(5) Uani 1 d .
C16 C 0.23389(12) 0.3515(2) 0.44831(10) 0.0285(4) Uani 1 d .
C17 C -0.24615(12) 0.6504(2) 0.07430(11) 0.0329(5) Uani 1 d .
C18 C 0.15693(12) 0.1892(2) 0.35998(10) 0.0293(5) Uani 1 d .
O8 O 0.28997(10) 0.2994(2) 0.31691(8) 0.0537(5) Uani 1 d .
C20 C -0.11286(12) 0.8147(2) 0.14841(10) 0.0296(5) Uani 1 d .
C21 C 0.31042(13) 0.4323(2) 0.48731(10) 0.0319(5) Uani 1 d .
O3 O -0.12842(10) 0.46454(19) 0.01150(7) 0.0437(4) Uani 1 d .
H3 H -0.1334 0.4128 -0.0207 0.066 Uiso 1 calc GR
O4 O -0.22881(11) 0.5974(2) -0.05816(8) 0.0531(5) Uani 1 d .
O6 O 0.32855(10) 0.53617(18) 0.45297(7) 0.0419(4) Uani 1 d .
H6 H 0.3694 0.5796 0.4758 0.063 Uiso 1 calc GR
N2 N -0.00281(13) 0.3771(2) 0.18060(10) 0.0442(5) Uani 1 d D
O9 O -0.16077(14) 0.3137(3) 0.13370(12) 0.0813(7) Uani 1 d D
C27 C 0.04713(15) 0.4634(3) 0.22977(11) 0.0407(6) Uani 1 d .
C28 C 0.12481(15) 0.4822(3) 0.23401(12) 0.0449(6) Uani 1 d .
C29 C 0.01798(18) 0.5330(3) 0.27560(12) 0.0482(7) Uani 1 d .
N1 N -0.05848(17) 0.5075(3) 0.26792(12) 0.0610(6) Uani 1 d .
C31 C 0.01970(17) 0.3089(3) 0.13660(12) 0.0501(6) Uani 1 d .
H31 H -0.0165 0.2510 0.1036 0.060 Uiso 1 calc R
C32 C 0.17679(19) 0.5783(3) 0.28567(15) 0.0649(9) Uani 1 d .
H32 H 0.2288 0.5951 0.2891 0.078 Uiso 1 calc R
C33 C 0.14861(17) 0.4098(3) 0.18835(14) 0.0553(7) Uani 1 d .
H33 H 0.2007 0.4201 0.1909 0.066 Uiso 1 calc R
C34 C 0.0704(2) 0.6226(3) 0.32509(13) 0.0592(8) Uani 1 d .
C35 C 0.09659(17) 0.3236(3) 0.13981(14) 0.0559(7) Uani 1 d .
H35 H 0.1128 0.2755 0.1093 0.067 Uiso 1 calc R
C36 C 0.1497(2) 0.6433(3) 0.32866(15) 0.0732(11) Uani 1 d .
H36 H 0.1840 0.7038 0.3618 0.088 Uiso 1 calc R
C37 C -0.0833(3) 0.5719(4) 0.31137(17) 0.0799(11) Uani 1 d .
H37 H -0.1355 0.5554 0.3074 0.096 Uiso 1 calc R
C38 C 0.0399(3) 0.6878(4) 0.36977(15) 0.0820(12) Uani 1 d .
H38 H 0.0721 0.7480 0.4041 0.098 Uiso 1 calc R
C43 C -0.2135(2) 0.2965(4) 0.16618(18) 0.0837(11) Uani 1 d .
H43A H -0.2670 0.3010 0.1351 0.126 Uiso 1 calc GR
H43B H -0.2050 0.3770 0.1976 0.126 Uiso 1 calc GR
H43C H -0.2045 0.1998 0.1881 0.126 Uiso 1 calc GR
C56 C -0.0360(3) 0.6619(4) 0.36214(18) 0.0907(13) Uani 1 d .
H56 H -0.0566 0.7047 0.3911 0.109 Uiso 1 calc R
H2 H -0.0504(8) 0.369(3) 0.1790(13) 0.049(8) Uiso 1 d D
H9 H -0.155(4) 0.231(5) 0.113(3) 0.26(4) Uiso 1 d D
H1 H 0.0613(12) 0.701(4) 0.1041(15) 0.081(11) Uiso 1 d D

loop_
_atom_site_aniso_label
_atom_site_aniso_U_11
_atom_site_aniso_U_22
_atom_site_aniso_U_33
_atom_site_aniso_U_23
_atom_site_aniso_U_13
_atom_site_aniso_U_12
Cl1 0.0365(3) 0.0565(4) 0.0397(3) -0.0207(3) 0.0104(2) -0.0046(3)
Cl2 0.0626(4) 0.0717(5) 0.0444(4) -0.0174(3) 0.0318(3) -0.0004(4)
Cl3 0.0401(3) 0.0618(4) 0.0433(3) -0.0218(3) 0.0121(3) -0.0169(3)
Cl4 0.0345(3) 0.0904(5) 0.0594(4) -0.0205(4) 0.0261(3) -0.0078(3)
Cl5 0.0296(3) 0.0753(5) 0.0658(4) -0.0312(4) 0.0157(3) -0.0195(3)
Cl6 0.0396(3) 0.0789(5) 0.0675(4) 0.0034(4) 0.0362(3) -0.0004(3)
Cl7 0.0510(4) 0.0716(5) 0.0521(4) -0.0320(3) 0.0208(3) -0.0076(3)
Cl8 0.0357(3) 0.0704(5) 0.0642(4) -0.0130(3) 0.0129(3) -0.0221(3)
O1 0.0232(8) 0.0580(10) 0.0366(9) 0.0123(7) 0.0106(7) 0.0084(8)
O7 0.0237(7) 0.0467(9) 0.0356(8) 0.0101(7) 0.0106(6) 0.0013(7)
C3 0.0237(10) 0.0287(10) 0.0272(10) 0.0015(8) 0.0089(8) 0.0023(8)
C4 0.0235(10) 0.0296(11) 0.0263(10) 0.0026(8) 0.0055(8) 0.0020(9)
C5 0.0253(10) 0.0358(12) 0.0291(11) -0.0018(9) 0.0079(9) -0.0028(9)
C6 0.0249(11) 0.0399(12) 0.0361(12) -0.0011(9) 0.0116(9) 0.0012(9)
C7 0.0279(11) 0.0373(12) 0.0400(12) 0.0074(10) 0.0180(9) 0.0054(9)
O2 0.0320(8) 0.0550(10) 0.0334(8) 0.0127(7) 0.0165(7) 0.0139(8)
C9 0.0232(10) 0.0293(11) 0.0287(11) -0.0023(8) 0.0094(8) 0.0029(8)
C10 0.0340(12) 0.0339(11) 0.0283(11) -0.0043(9) 0.0105(9) 0.0003(10)
C11 0.0384(12) 0.0371(12) 0.0281(11) 0.0007(9) 0.0171(9) 0.0051(10)
O5 0.0383(9) 0.0542(10) 0.0311(9) 0.0023(7) 0.0012(7) -0.0107(8)
C13 0.0258(10) 0.0286(11) 0.0282(11) 0.0008(8) 0.0076(8) 0.0021(9)
C14 0.0221(10) 0.0347(11) 0.0335(11) -0.0033(9) 0.0047(9) -0.0028(9)
C15 0.0322(11) 0.0307(11) 0.0341(12) -0.0042(9) 0.0109(10) -0.0038(9)
C16 0.0262(10) 0.0290(11) 0.0271(10) 0.0007(8) 0.0061(8) -0.0014(9)
C17 0.0246(10) 0.0338(11) 0.0382(12) 0.0009(9) 0.0092(9) -0.0012(9)
C18 0.0271(10) 0.0311(11) 0.0266(10) -0.0034(8) 0.0064(8) 0.0012(9)
O8 0.0413(10) 0.0901(14) 0.0309(9) 0.0131(9) 0.0149(7) 0.0108(10)
C20 0.0267(10) 0.0330(11) 0.0284(11) -0.0012(8) 0.0093(8) -0.0013(9)
C21 0.0290(11) 0.0337(12) 0.0302(11) -0.0025(9) 0.0078(9) -0.0021(9)
O3 0.0467(10) 0.0469(10) 0.0337(9) -0.0103(7) 0.0103(7) 0.0122(8)
O4 0.0571(11) 0.0574(11) 0.0310(9) -0.0064(8) 0.0002(8) 0.0135(9)
O6 0.0394(9) 0.0441(9) 0.0352(9) 0.0003(7) 0.0056(7) -0.0179(8)
N2 0.0418(13) 0.0487(12) 0.0398(11) -0.0019(9) 0.0125(10) -0.0061(10)
O9 0.0667(15) 0.1071(19) 0.0805(16) -0.0336(14) 0.0395(13) -0.0150(14)
C27 0.0483(14) 0.0361(12) 0.0315(12) 0.0072(10) 0.0077(10) -0.0004(11)
C28 0.0425(14) 0.0424(14) 0.0397(14) 0.0142(11) 0.0035(11) -0.0010(11)
C29 0.0706(19) 0.0346(13) 0.0357(13) 0.0062(10) 0.0152(13) 0.0004(13)
N1 0.0803(18) 0.0532(14) 0.0620(15) 0.0025(12) 0.0408(14) 0.0024(13)
C31 0.0537(16) 0.0548(16) 0.0387(14) -0.0038(12) 0.0136(12) 0.0005(13)
C32 0.0600(19) 0.0544(18) 0.0584(19) 0.0118(15) -0.0033(15) -0.0070(15)
C33 0.0442(15) 0.0633(18) 0.0564(17) 0.0169(14) 0.0161(13) 0.0026(14)
C34 0.085(2) 0.0410(15) 0.0373(15) 0.0041(11) 0.0059(14) 0.0020(15)
C35 0.0588(18) 0.0667(18) 0.0469(16) 0.0043(13) 0.0252(14) 0.0082(15)
C36 0.093(3) 0.0461(17) 0.0492(18) 0.0014(14) -0.0107(17) -0.0036(17)
C37 0.119(3) 0.067(2) 0.077(2) 0.0034(18) 0.062(2) 0.012(2)
C38 0.131(4) 0.0543(19) 0.0450(18) -0.0050(14) 0.015(2) 0.014(2)
C43 0.095(3) 0.095(3) 0.078(2) 0.002(2) 0.051(2) -0.012(2)
C56 0.146(4) 0.075(2) 0.063(2) -0.0004(19) 0.053(3) 0.020(3)

loop_
_atom_type_symbol
_atom_type_description
_atom_type_scat_dispersion_real
_atom_type_scat_dispersion_imag
_atom_type_scat_source
C C 0.0033 0.0016 'International Tables Vol C Tables 4.2.6.8 and 6.1.1.4'
H H 0.0000 0.0000 'International Tables Vol C Tables 4.2.6.8 and 6.1.1.4'
Cl Cl 0.1484 0.1585 'International Tables Vol C Tables 4.2.6.8 and 6.1.1.4'
N N 0.0061 0.0033 'International Tables Vol C Tables 4.2.6.8 and 6.1.1.4'
O O 0.0106 0.0060 'International Tables Vol C Tables 4.2.6.8 and 6.1.1.4'

loop_
_geom_angle_atom_site_label_1
_geom_angle_atom_site_label_2
_geom_angle_atom_site_label_3
_geom_angle
C13 C3 C9 119.81(18)
C20 C3 C9 120.53(18)
C20 C3 C13 119.64(19)
C16 C4 C5 119.92(18)
C18 C4 C5 121.52(18)
C18 C4 C16 118.56(19)
O7 C5 C4 113.79(18)
O8 C5 O7 125.4(2)
O8 C5 C4 120.76(19)
C10 C6 Cl4 120.66(17)
C10 C6 C14 119.3(2)
C14 C6 Cl4 120.06(16)
C11 C7 Cl6 120.14(17)
C17 C7 Cl6 120.12(17)
C17 C7 C11 119.7(2)
O1 C9 C3 113.68(18)
O2 C9 O1 125.7(2)
O2 C9 C3 120.57(17)
C6 C10 Cl7 118.92(17)
C6 C10 C16 120.90(19)
C16 C10 Cl7 120.15(16)
C7 C11 Cl2 119.82(17)
C7 C11 C20 119.92(19)
C20 C11 Cl2 120.26(17)
C3 C13 C15 120.26(19)
C17 C13 C3 119.71(19)
C17 C13 C15 120.00(18)
C6 C14 Cl5 119.81(17)
C6 C14 C18 120.04(18)
C18 C14 Cl5 120.15(16)
O3 C15 C13 110.58(18)
O4 C15 C13 123.7(2)
O4 C15 O3 125.7(2)
C4 C16 C21 120.47(19)
C10 C16 C4 120.20(18)
C10 C16 C21 119.33(18)
C7 C17 Cl8 119.44(17)
C7 C17 C13 120.58(19)
C13 C17 Cl8 119.96(17)
C4 C18 Cl1 119.92(16)
C14 C18 Cl1 119.09(15)
C14 C18 C4 120.97(19)
C3 C20 Cl3 119.99(16)
C11 C20 Cl3 119.62(16)
C11 C20 C3 120.37(19)
O5 C21 C16 122.5(2)
O5 C21 O6 125.6(2)
O6 C21 C16 111.94(17)
C31 N2 C27 122.7(2)
N2 C27 C28 118.7(2)
N2 C27 C29 119.2(2)
C28 C27 C29 122.1(2)
C27 C28 C32 118.1(3)
C27 C28 C33 118.6(2)
C33 C28 C32 123.3(3)
N1 C29 C27 118.0(2)
N1 C29 C34 124.2(3)
C34 C29 C27 117.9(3)
C37 N1 C29 116.5(3)
N2 C31 C35 120.1(3)
C36 C32 C28 119.9(3)
C35 C33 C28 120.8(3)
C29 C34 C36 119.8(3)
C29 C34 C38 116.3(3)
C38 C34 C36 123.9(3)
C33 C35 C31 119.1(3)
C32 C36 C34 122.2(3)
N1 C37 C56 123.7(4)
C56 C38 C34 119.4(3)
C38 C56 C37 120.0(4)

loop_
_geom_bond_atom_site_label_1
_geom_bond_atom_site_label_2
_geom_bond_distance
Cl1 C18 1.724(2)
Cl2 C11 1.718(2)
Cl3 C20 1.714(2)
Cl4 C6 1.717(2)
Cl5 C14 1.714(2)
Cl6 C7 1.718(2)
Cl7 C10 1.729(2)
Cl8 C17 1.728(2)
O1 C9 1.273(2)
O7 C5 1.291(2)
C3 C9 1.511(3)
C3 C13 1.393(3)
C3 C20 1.392(3)
C4 C5 1.515(3)
C4 C16 1.396(3)
C4 C18 1.395(3)
C5 O8 1.203(3)
C6 C10 1.386(3)
C6 C14 1.387(3)
C7 C11 1.388(3)
C7 C17 1.388(3)
O2 C9 1.219(2)
C10 C16 1.387(3)
C11 C20 1.388(3)
O5 C21 1.199(3)
C13 C15 1.506(3)
C13 C17 1.388(3)
C14 C18 1.389(3)
C15 O3 1.310(3)
C15 O4 1.193(3)
C16 C21 1.512(3)
C21 O6 1.303(3)
N2 C27 1.357(3)
N2 C31 1.327(3)
O9 C43 1.400(4)
C27 C28 1.388(4)
C27 C29 1.439(4)
C28 C32 1.450(4)
C28 C33 1.388(4)
C29 N1 1.353(4)
C29 C34 1.394(4)
N1 C37 1.327(4)
C31 C35 1.377(4)
C32 C36 1.346(5)
C33 C35 1.364(4)
C34 C36 1.424(5)
C34 C38 1.418(5)
C37 C56 1.379(5)
C38 C56 1.343(6)
